data_1515355
loop_
_publ_author_name
'Lloyd, Gareth O.'
'Piepenbrock, Marc-Oliver M.'
'Foster, Jonathan A.'
'Clarke, Nigel'
'Steed, Jonathan W.'

_publ_section_title
;
 Anion tuning of chiral bis(urea) low molecular weight gels
;
_journal_issue 1
_journal_name_full 'Soft Matter'
_journal_page_first 204
_journal_paper_doi 10.1039/c1sm06448g
_journal_volume 8
_journal_year 2012
_chemical_absolute_configuration syn
_chemical_formula_moiety 'C20 H26 N4 O2'
_chemical_formula_sum 'C20 H26 N4 O2'
_chemical_formula_weight 354.45
_chemical_name_systematic
;
12
;
_space_group_IT_number 4
_symmetry_cell_setting monoclinic
_symmetry_space_group_name_Hall 'P 2yb'
_symmetry_space_group_name_H-M 'P 1 21 1'
_atom_sites_solution_hydrogens geom
_atom_sites_solution_primary direct
_atom_sites_solution_secondary difmap
_audit_creation_method SHELXL-97
_cell_angle_alpha 90.00
_cell_angle_beta 107.849(5)
_cell_angle_gamma 90.00
_cell_formula_units_Z 2
_cell_length_a 12.1914(14)
_cell_length_b 4.6342(6)
_cell_length_c 17.341(2)
_cell_measurement_temperature 120(2)
_cell_volume 932.6(2)
_computing_cell_refinement Saint
_computing_data_collection Smart
_computing_data_reduction Saint
_computing_molecular_graphics Xseed
_computing_publication_material Xseed
_computing_structure_refinement 'SHELXL-97 (Sheldrick, 1997)'
_computing_structure_solution 'SHELXS-97 (Sheldrick, 1990)'
_diffrn_ambient_temperature 120(2)
_diffrn_measured_fraction_theta_full 0.989
_diffrn_measured_fraction_theta_max 0.989
_diffrn_measurement_device_type Smart-6K
_diffrn_radiation_monochromator graphite
_diffrn_radiation_source 'fine-focus sealed tube'
_diffrn_radiation_type MoK\a
_diffrn_radiation_wavelength 0.71073
_diffrn_reflns_av_R_equivalents 0.2294
_diffrn_reflns_av_sigmaI/netI 0.2359
_diffrn_reflns_limit_h_max 16
_diffrn_reflns_limit_h_min -16
_diffrn_reflns_limit_k_max 6
_diffrn_reflns_limit_k_min -5
_diffrn_reflns_limit_l_max 22
_diffrn_reflns_limit_l_min -23
_diffrn_reflns_number 7921
_diffrn_reflns_theta_full 28.24
_diffrn_reflns_theta_max 28.24
_diffrn_reflns_theta_min 1.23
_diffrn_standards_number 0
_exptl_absorpt_coefficient_mu 0.084
_exptl_absorpt_correction_T_max 0.9917
_exptl_absorpt_correction_T_min 0.9673
_exptl_absorpt_correction_type multi-scan
_exptl_absorpt_process_details SADABS
_exptl_crystal_colour colourless
_exptl_crystal_density_diffrn 1.262
_exptl_crystal_density_method 'not measured'
_exptl_crystal_description needle
_exptl_crystal_F_000 380
_exptl_crystal_size_max 0.40
_exptl_crystal_size_mid 0.11
_exptl_crystal_size_min 0.10
_refine_diff_density_max 0.472
_refine_diff_density_min -0.377
_refine_diff_density_rms 0.103
_refine_ls_extinction_method none
_refine_ls_goodness_of_fit_ref 0.896
_refine_ls_hydrogen_treatment constr
_refine_ls_matrix_type full
_refine_ls_number_parameters 235
_refine_ls_number_reflns 4407
_refine_ls_number_restraints 1
_refine_ls_restrained_S_all 0.896
_refine_ls_R_factor_all 0.1602
_refine_ls_R_factor_gt 0.0972
_refine_ls_shift/su_max 0.000
_refine_ls_shift/su_mean 0.000
_refine_ls_structure_factor_coef Fsqd
_refine_ls_weighting_details 'calc w=1/[\s^2^(Fo^2^)+(0.1019P)^2^+0.0000P] where P=(Fo^2^+2Fc^2^)/3'
_refine_ls_weighting_scheme calc
_refine_ls_wR_factor_gt 0.2219
_refine_ls_wR_factor_ref 0.2550
_reflns_number_gt 2170
_reflns_number_total 4407
_reflns_threshold_expression >2sigma(I)
_cod_data_source_file c1sm06448g.txt
_cod_data_source_block 1
_cod_original_cell_volume 932.57(19)
_cod_original_sg_symbol_H-M P21
_cod_database_code 1515355

loop_
_symmetry_equiv_pos_as_xyz
'x, y, z'
'-x, y+1/2, -z'

loop_
_atom_site_label
_atom_site_type_symbol
_atom_site_fract_x
_atom_site_fract_y
_atom_site_fract_z
_atom_site_U_iso_or_equiv
_atom_site_adp_type
_atom_site_occupancy
_atom_site_symmetry_multiplicity
_atom_site_calc_flag
_atom_site_refinement_flags
O1 O 0.3310(3) 0.7341(8) 0.9876(2) 0.0257(9) Uani 1 1 d .
N1 N 0.2727(4) 0.3178(10) 0.9184(2) 0.0231(9) Uani 1 1 d .
H1N H 0.2844 0.1308 0.9168 0.028 Uiso 1 1 calc R
C1 C 0.0681(5) 0.4575(12) 0.8584(3) 0.0237(12) Uani 1 1 d .
O2 O 0.5828(4) 0.2218(8) 1.3136(2) 0.0285(9) Uani 1 1 d .
N2 N 0.4025(4) 0.3069(9) 1.0450(2) 0.0231(10) Uani 1 1 d .
H2N H 0.3973 0.1178 1.0407 0.028 Uiso 1 1 calc R
C2 C -0.0154(5) 0.6386(13) 0.8092(3) 0.0340(13) Uani 1 1 d .
H2 H 0.0035 0.7536 0.7698 0.041 Uiso 1 1 calc R
N3 N 0.5071(4) 0.6404(10) 1.2525(2) 0.0228(10) Uani 1 1 d .
H3N H 0.5084 0.8300 1.2552 0.027 Uiso 1 1 calc R
C3 C -0.1257(5) 0.6558(13) 0.8162(4) 0.0342(14) Uani 1 1 d .
H3 H -0.1814 0.7805 0.7818 0.041 Uiso 1 1 calc R
N4 N 0.6437(4) 0.6497(10) 1.3755(2) 0.0253(10) Uani 1 1 d .
H4N H 0.6344 0.8382 1.3728 0.030 Uiso 1 1 calc R
C4 C -0.1536(5) 0.4877(14) 0.8742(4) 0.0359(14) Uani 1 1 d .
H4 H -0.2278 0.5019 0.8810 0.043 Uiso 1 1 calc R
C5 C -0.0739(5) 0.3034(13) 0.9208(3) 0.0359(14) Uani 1 1 d .
H5 H -0.0943 0.1831 0.9586 0.043 Uiso 1 1 calc R
C6 C 0.0362(5) 0.2873(12) 0.9144(3) 0.0277(12) Uani 1 1 d .
H6 H 0.0907 0.1591 0.9485 0.033 Uiso 1 1 calc R
C7 C 0.1876(4) 0.4560(12) 0.8505(3) 0.0228(11) Uani 1 1 d .
H7 H 0.2116 0.6618 0.8492 0.027 Uiso 1 1 calc R
C8 C 0.1906(5) 0.3167(13) 0.7713(3) 0.0295(12) Uani 1 1 d .
H8A H 0.2696 0.3208 0.7683 0.044 Uiso 1 1 calc R
H8B H 0.1398 0.4237 0.7254 0.044 Uiso 1 1 calc R
H8C H 0.1643 0.1163 0.7694 0.044 Uiso 1 1 calc R
C9 C 0.3348(4) 0.4716(12) 0.9845(3) 0.0200(11) Uani 1 1 d .
C10 C 0.4836(5) 0.4329(12) 1.1167(3) 0.0233(11) Uani 1 1 d .
H10A H 0.5155 0.6126 1.1013 0.028 Uiso 1 1 calc R
H10B H 0.5484 0.2970 1.1387 0.028 Uiso 1 1 calc R
C11 C 0.4278(4) 0.5016(12) 1.1827(3) 0.0242(11) Uani 1 1 d .
H11A H 0.3606 0.6294 1.1598 0.029 Uiso 1 1 calc R
H11B H 0.3995 0.3203 1.2001 0.029 Uiso 1 1 calc R
C12 C 0.5798(4) 0.4866(11) 1.3142(3) 0.0186(10) Uani 1 1 d .
C13 C 0.7286(4) 0.5248(11) 1.4471(3) 0.0218(11) Uani 1 1 d .
H13 H 0.6965 0.3402 1.4609 0.026 Uiso 1 1 calc R
C14 C 0.8396(5) 0.4568(14) 1.4282(3) 0.0318(13) Uani 1 1 d .
H14A H 0.8235 0.3204 1.3829 0.048 Uiso 1 1 calc R
H14C H 0.8952 0.3711 1.4761 0.048 Uiso 1 1 calc R
H14B H 0.8717 0.6350 1.4136 0.048 Uiso 1 1 calc R
C15 C 0.7435(4) 0.7339(11) 1.5170(3) 0.0207(10) Uani 1 1 d .
C16 C 0.8486(5) 0.8527(12) 1.5602(3) 0.0282(12) Uani 1 1 d .
H16 H 0.9160 0.7977 1.5473 0.034 Uiso 1 1 calc R
C17 C 0.8577(6) 1.0517(14) 1.6222(3) 0.0367(15) Uani 1 1 d .
H17 H 0.9302 1.1349 1.6501 0.044 Uiso 1 1 calc R
C18 C 0.7605(6) 1.1273(14) 1.6429(3) 0.0373(14) Uani 1 1 d .
H18 H 0.7659 1.2626 1.6850 0.045 Uiso 1 1 calc R
C19 C 0.6559(5) 1.0048(15) 1.6019(3) 0.0375(14) Uani 1 1 d .
H19 H 0.5893 1.0552 1.6164 0.045 Uiso 1 1 calc R
C20 C 0.6464(5) 0.8095(12) 1.5399(3) 0.0255(12) Uani 1 1 d .
H20 H 0.5737 0.7260 1.5126 0.031 Uiso 1 1 calc R

loop_
_atom_site_aniso_label
_atom_site_aniso_U_11
_atom_site_aniso_U_22
_atom_site_aniso_U_33
_atom_site_aniso_U_23
_atom_site_aniso_U_13
_atom_site_aniso_U_12
O1 0.031(2) 0.027(2) 0.0181(18) -0.0020(15) 0.0064(16) -0.0001(15)
N1 0.026(2) 0.026(2) 0.0153(19) -0.0018(18) 0.0030(17) 0.0005(19)
C1 0.034(3) 0.027(3) 0.0088(19) -0.0045(19) 0.004(2) -0.004(2)
O2 0.039(2) 0.025(2) 0.0210(19) 0.0003(15) 0.0082(17) 0.0031(16)
N2 0.028(2) 0.024(2) 0.018(2) -0.0022(18) 0.0072(18) -0.0016(19)
C2 0.033(3) 0.047(4) 0.020(3) 0.005(2) 0.006(2) -0.001(3)
N3 0.029(2) 0.024(2) 0.016(2) 0.0009(17) 0.0066(18) 0.0022(18)
C3 0.032(3) 0.038(4) 0.030(3) 0.003(2) 0.006(3) 0.002(3)
N4 0.036(3) 0.027(2) 0.015(2) 0.0010(17) 0.0092(19) 0.004(2)
C4 0.034(3) 0.043(4) 0.034(3) -0.012(3) 0.016(3) -0.004(3)
C5 0.043(4) 0.040(4) 0.031(3) 0.001(3) 0.021(3) -0.008(3)
C6 0.035(3) 0.035(3) 0.015(2) 0.004(2) 0.011(2) 0.001(2)
C7 0.027(3) 0.030(3) 0.011(2) -0.001(2) 0.006(2) 0.000(2)
C8 0.028(3) 0.051(4) 0.014(2) 0.001(2) 0.013(2) 0.001(3)
C9 0.018(2) 0.031(3) 0.016(2) -0.001(2) 0.012(2) -0.002(2)
C10 0.027(3) 0.030(3) 0.014(2) -0.003(2) 0.007(2) -0.007(2)
C11 0.025(3) 0.030(3) 0.019(2) -0.004(2) 0.009(2) 0.000(2)
C12 0.024(3) 0.022(3) 0.013(2) -0.001(2) 0.012(2) -0.003(2)
C13 0.027(3) 0.027(3) 0.013(2) 0.0072(19) 0.009(2) 0.001(2)
C14 0.031(3) 0.048(4) 0.022(3) 0.009(3) 0.016(2) 0.010(3)
C15 0.025(3) 0.027(3) 0.011(2) 0.0046(19) 0.006(2) -0.004(2)
C16 0.022(3) 0.040(3) 0.024(3) 0.003(2) 0.009(2) -0.003(2)
C17 0.040(3) 0.046(4) 0.020(3) 0.002(2) 0.001(3) -0.013(3)
C18 0.052(4) 0.043(4) 0.017(2) 0.000(2) 0.010(3) -0.003(3)
C19 0.039(4) 0.060(4) 0.022(3) 0.002(3) 0.021(3) 0.006(3)
C20 0.026(3) 0.038(3) 0.013(2) 0.001(2) 0.008(2) -0.001(2)

loop_
_atom_type_symbol
_atom_type_description
_atom_type_scat_dispersion_real
_atom_type_scat_dispersion_imag
_atom_type_scat_source
C C 0.0033 0.0016 'International Tables Vol C Tables 4.2.6.8 and 6.1.1.4'
H H 0.0000 0.0000 'International Tables Vol C Tables 4.2.6.8 and 6.1.1.4'
N N 0.0061 0.0033 'International Tables Vol C Tables 4.2.6.8 and 6.1.1.4'
O O 0.0106 0.0060 'International Tables Vol C Tables 4.2.6.8 and 6.1.1.4'

loop_
_geom_angle_atom_site_label_1
_geom_angle_atom_site_label_2
_geom_angle_atom_site_label_3
_geom_angle
C9 N1 C7 121.6(5)
C9 N1 H1N 119.2
C7 N1 H1N 119.2
C2 C1 C6 117.4(5)
C2 C1 C7 119.6(5)
C6 C1 C7 123.0(5)
C9 N2 C10 122.0(5)
C9 N2 H2N 119.0
C10 N2 H2N 119.0
C3 C2 C1 121.8(6)
C3 C2 H2 119.1
C1 C2 H2 119.1
C12 N3 C11 122.1(4)
C12 N3 H3N 119.0
C11 N3 H3N 119.0
C2 C3 C4 119.2(6)
C2 C3 H3 120.4
C4 C3 H3 120.4
C12 N4 C13 122.3(4)
C12 N4 H4N 118.8
C13 N4 H4N 118.8
C5 C4 C3 119.5(6)
C5 C4 H4 120.3
C3 C4 H4 120.3
C4 C5 C6 121.4(6)
C4 C5 H5 119.3
C6 C5 H5 119.3
C5 C6 C1 120.6(5)
C5 C6 H6 119.7
C1 C6 H6 119.7
N1 C7 C1 113.4(4)
N1 C7 C8 109.5(4)
C1 C7 C8 112.0(4)
N1 C7 H7 107.2
C1 C7 H7 107.2
C8 C7 H7 107.2
C7 C8 H8A 109.5
C7 C8 H8B 109.5
H8A C8 H8B 109.5
C7 C8 H8C 109.5
H8A C8 H8C 109.5
H8B C8 H8C 109.5
O1 C9 N2 123.4(5)
O1 C9 N1 122.6(5)
N2 C9 N1 113.9(5)
N2 C10 C11 112.4(4)
N2 C10 H10A 109.1
C11 C10 H10A 109.1
N2 C10 H10B 109.1
C11 C10 H10B 109.1
H10A C10 H10B 107.9
N3 C11 C10 112.4(4)
N3 C11 H11A 109.1
C10 C11 H11A 109.1
N3 C11 H11B 109.1
C10 C11 H11B 109.1
H11A C11 H11B 107.9
O2 C12 N4 123.9(5)
O2 C12 N3 122.0(5)
N4 C12 N3 114.0(4)
N4 C13 C15 107.7(4)
N4 C13 C14 110.1(4)
C15 C13 C14 114.1(5)
N4 C13 H13 108.3
C15 C13 H13 108.3
C14 C13 H13 108.3
C13 C14 H14A 109.5
C13 C14 H14C 109.5
H14A C14 H14C 109.5
C13 C14 H14B 109.5
H14A C14 H14B 109.5
H14C C14 H14B 109.5
C16 C15 C20 118.0(5)
C16 C15 C13 123.3(5)
C20 C15 C13 118.7(4)
C15 C16 C17 121.4(5)
C15 C16 H16 119.3
C17 C16 H16 119.3
C18 C17 C16 119.7(5)
C18 C17 H17 120.1
C16 C17 H17 120.1
C19 C18 C17 119.5(6)
C19 C18 H18 120.3
C17 C18 H18 120.3
C18 C19 C20 121.0(6)
C18 C19 H19 119.5
C20 C19 H19 119.5
C19 C20 C15 120.4(5)
C19 C20 H20 119.8
C15 C20 H20 119.8

loop_
_geom_bond_atom_site_label_1
_geom_bond_atom_site_label_2
_geom_bond_distance
O1 C9 1.219(6)
N1 C9 1.365(6)
N1 C7 1.458(6)
N1 H1N 0.8800
C1 C2 1.392(8)
C1 C6 1.396(7)
C1 C7 1.505(7)
O2 C12 1.228(6)
N2 C9 1.354(6)
N2 C10 1.453(6)
N2 H2N 0.8800
C2 C3 1.388(9)
C2 H2 0.9500
N3 C12 1.362(6)
N3 C11 1.448(6)
N3 H3N 0.8800
C3 C4 1.395(9)
C3 H3 0.9500
N4 C12 1.342(7)
N4 C13 1.469(6)
N4 H4N 0.8800
C4 C5 1.359(9)
C4 H4 0.9500
C5 C6 1.383(9)
C5 H5 0.9500
C6 H6 0.9500
C7 C8 1.528(7)
C7 H7 1.0000
C8 H8A 0.9800
C8 H8B 0.9800
C8 H8C 0.9800
C10 C11 1.533(7)
C10 H10A 0.9900
C10 H10B 0.9900
C11 H11A 0.9900
C11 H11B 0.9900
C13 C15 1.519(7)
C13 C14 1.519(7)
C13 H13 1.0000
C14 H14A 0.9800
C14 H14C 0.9800
C14 H14B 0.9800
C15 C16 1.385(7)
C15 C20 1.403(8)
C16 C17 1.395(8)
C16 H16 0.9500
C17 C18 1.384(9)
C17 H17 0.9500
C18 C19 1.378(9)
C18 H18 0.9500
C19 C20 1.383(8)
C19 H19 0.9500
C20 H20 0.9500

loop_
_geom_torsion_atom_site_label_1
_geom_torsion_atom_site_label_2
_geom_torsion_atom_site_label_3
_geom_torsion_atom_site_label_4
_geom_torsion
C6 C1 C2 C3 1.4(8)
C7 C1 C2 C3 -177.7(5)
C1 C2 C3 C4 0.2(9)
C2 C3 C4 C5 -2.2(9)
C3 C4 C5 C6 2.7(9)
C4 C5 C6 C1 -1.1(9)
C2 C1 C6 C5 -0.9(8)
C7 C1 C6 C5 178.1(5)
C9 N1 C7 C1 -91.1(6)
C9 N1 C7 C8 142.9(5)
C2 C1 C7 N1 164.8(5)
C6 C1 C7 N1 -14.2(7)
C2 C1 C7 C8 -70.7(7)
C6 C1 C7 C8 110.4(6)
C10 N2 C9 O1 -4.8(7)
C10 N2 C9 N1 173.6(5)
C7 N1 C9 O1 -7.1(7)
C7 N1 C9 N2 174.5(4)
C9 N2 C10 C11 86.6(6)
C12 N3 C11 C10 -85.9(6)
N2 C10 C11 N3 -177.1(5)
C13 N4 C12 O2 3.1(8)
C13 N4 C12 N3 -179.0(4)
C11 N3 C12 O2 0.7(8)
C11 N3 C12 N4 -177.3(4)
C12 N4 C13 C15 -154.7(5)
C12 N4 C13 C14 80.4(6)
N4 C13 C15 C16 -122.6(5)
C14 C13 C15 C16 -0.1(7)
N4 C13 C15 C20 58.0(6)
C14 C13 C15 C20 -179.5(4)
C20 C15 C16 C17 -2.8(8)
C13 C15 C16 C17 177.8(5)
C15 C16 C17 C18 1.7(8)
C16 C17 C18 C19 0.0(9)
C17 C18 C19 C20 -0.6(9)
C18 C19 C20 C15 -0.5(9)
C16 C15 C20 C19 2.2(7)
C13 C15 C20 C19 -178.3(5)
